data_2223639
loop_
_publ_author_name
'Gowda, B. Thimme'
'Tokar\<c\'ik, Miroslav'
'Ko\<z\'i\<sek, Jozef'
'Rodrigues, Vinola Zeena'
'Fuess, Hartmut'

_publ_section_title
;
 <i>N</i>-(3,4-Dimethylphenyl)-4-methylbenzamide
;
_journal_coeditor_code BT5089
_journal_issue 11
_journal_name_full 'Acta Crystallographica Section E'
_journal_page_first o2751
_journal_paper_doi 10.1107/S1600536809041257
_journal_volume 65
_journal_year 2009
_chemical_formula_iupac 'C16 H17 N O'
_chemical_formula_moiety 'C16 H17 N O'
_chemical_formula_sum 'C16 H17 N O'
_chemical_formula_weight 239.31
_chemical_name_systematic
;
<i>N</i>-(3,4-Dimethylphenyl)-4-methylbenzamide
;
_space_group_IT_number 2
_symmetry_cell_setting triclinic
_symmetry_space_group_name_Hall '-P 1'
_symmetry_space_group_name_H-M 'P -1'
_atom_sites_solution_hydrogens geom
_atom_sites_solution_primary direct
_atom_sites_solution_secondary difmap
_audit_creation_method 'WinGX routine CIF_UPDATE'
_cell_angle_alpha 74.361(2)
_cell_angle_beta 79.696(2)
_cell_angle_gamma 88.1582(18)
_cell_formula_units_Z 4
_cell_length_a 9.4186(3)
_cell_length_b 9.55915(18)
_cell_length_c 15.8813(4)
_cell_measurement_reflns_used 13000
_cell_measurement_temperature 295(2)
_cell_measurement_theta_max 29.2801
_cell_measurement_theta_min 2.2087
_cell_volume 1354.52(6)
_computing_cell_refinement
;
CrysAlis Pro (Oxford Diffraction, 2009)
;
_computing_data_collection
;
CrysAlis Pro (Oxford Diffraction, 2009)
;
_computing_data_reduction
;
CrysAlis Pro (Oxford Diffraction, 2009)
;
_computing_molecular_graphics
;
ORTEP-3 (Farrugia, 1997) and DIAMOND (Brandenburg, 2002)
;
_computing_publication_material
;
SHELXL97 (Sheldrick, 2008), PLATON (Spek, 2009) and WinGX
(Farrugia, 1999)
;
_computing_structure_refinement 'SHELXL97 (Sheldrick, 2008)'
_computing_structure_solution 'SHELXS97 (Sheldrick, 2008)'
_diffrn_ambient_temperature 295(2)
_diffrn_detector_area_resol_mean 10.434
_diffrn_measured_fraction_theta_full 0.998
_diffrn_measured_fraction_theta_max 0.998
_diffrn_measurement_device_type 'Oxford Diffraction Xcalibur with a Ruby Gemini detector'
_diffrn_measurement_method \w
_diffrn_radiation_monochromator graphite
_diffrn_radiation_type MoK\a
_diffrn_radiation_wavelength 0.71073
_diffrn_reflns_av_R_equivalents 0.0156
_diffrn_reflns_limit_h_max 11
_diffrn_reflns_limit_h_min -11
_diffrn_reflns_limit_k_max 11
_diffrn_reflns_limit_k_min -11
_diffrn_reflns_limit_l_max 19
_diffrn_reflns_limit_l_min -19
_diffrn_reflns_number 24655
_diffrn_reflns_theta_full 25.65
_diffrn_reflns_theta_max 25.65
_diffrn_reflns_theta_min 2.21
_diffrn_standards_number 0
_exptl_absorpt_coefficient_mu 0.073
_exptl_absorpt_correction_T_max 0.981
_exptl_absorpt_correction_T_min 0.943
_exptl_absorpt_correction_type multi-scan
_exptl_absorpt_process_details '(CrysAlis Pro; Oxford Diffraction, 2009)'
_exptl_crystal_colour colourless
_exptl_crystal_density_diffrn 1.173
_exptl_crystal_density_method 'not measured'
_exptl_crystal_description block
_exptl_crystal_F_000 512
_exptl_crystal_size_max 0.51
_exptl_crystal_size_mid 0.41
_exptl_crystal_size_min 0.22
_refine_diff_density_max 0.192
_refine_diff_density_min -0.126
_refine_ls_extinction_method none
_refine_ls_goodness_of_fit_ref 1.085
_refine_ls_hydrogen_treatment constr
_refine_ls_matrix_type full
_refine_ls_number_parameters 332
_refine_ls_number_reflns 5130
_refine_ls_number_restraints 2
_refine_ls_restrained_S_all 1.087
_refine_ls_R_factor_all 0.055
_refine_ls_R_factor_gt 0.0415
_refine_ls_shift/su_max 0.000
_refine_ls_shift/su_mean 0.000
_refine_ls_structure_factor_coef Fsqd
_refine_ls_weighting_details 'calc w=1/[\s^2^(Fo^2^)+(0.0705P)^2^+0.0954P] where P=(Fo^2^+2Fc^2^)/3'
_refine_ls_weighting_scheme calc
_refine_ls_wR_factor_gt 0.1206
_refine_ls_wR_factor_ref 0.126
_reflns_number_gt 3880
_reflns_number_total 5130
_reflns_threshold_expression I>2\s(I)
_cod_data_source_file bt5089.cif
_cod_data_source_block I
_cod_original_cell_volume 1354.51(6)
_cod_database_code 2223639
_cod_database_fobs_code 2223639

loop_
_symmetry_equiv_pos_as_xyz
'x, y, z'
'-x, -y, -z'

loop_
_atom_site_type_symbol
_atom_site_label
_atom_site_fract_x
_atom_site_fract_y
_atom_site_fract_z
_atom_site_U_iso_or_equiv
_atom_site_adp_type
_atom_site_calc_flag
_atom_site_refinement_flags
_atom_site_occupancy
_atom_site_disorder_assembly
_atom_site_disorder_group
C C1 0.10346(14) 0.30182(13) 0.21469(9) 0.0465(3) Uani d . 1 . .
C C2 0.11199(14) 0.43910(14) 0.15658(9) 0.0488(3) Uani d . 1 . .
H H2 0.1996 0.4899 0.1399 0.059 Uiso calc R 1 . .
C C3 -0.00845(15) 0.50305(14) 0.12241(9) 0.0502(3) Uani d . 1 . .
C C4 -0.13954(15) 0.42676(15) 0.14676(10) 0.0536(4) Uani d . 1 . .
C C5 -0.14410(15) 0.28750(16) 0.20304(10) 0.0571(4) Uani d . 1 . .
H H5 -0.2303 0.2345 0.2184 0.069 Uiso calc R 1 . .
C C6 -0.02543(15) 0.22486(15) 0.23707(10) 0.0538(4) Uani d . 1 . .
H H6 -0.0322 0.1313 0.2749 0.065 Uiso calc R 1 . .
C C7 0.32980(14) 0.30304(13) 0.27355(9) 0.0483(3) Uani d U 1 . .
C C8 0.43956(14) 0.20801(13) 0.31706(9) 0.0464(3) Uani d . 1 . .
C C9 0.51877(16) 0.26395(15) 0.36612(10) 0.0569(4) Uani d . 1 . .
H H9 0.5038 0.3591 0.3695 0.068 Uiso calc R 1 . .
C C10 0.61908(16) 0.18210(16) 0.40995(10) 0.0601(4) Uani d . 1 . .
H H10 0.6691 0.2219 0.4437 0.072 Uiso calc R 1 . .
C C11 0.64706(15) 0.04163(15) 0.40481(10) 0.0549(4) Uani d . 1 . .
C C12 0.57052(16) -0.01379(15) 0.35434(11) 0.0603(4) Uani d . 1 . .
H H12 0.5887 -0.1076 0.3491 0.072 Uiso calc R 1 . .
C C13 0.46711(16) 0.06721(14) 0.31119(10) 0.0554(4) Uani d . 1 . .
H H13 0.416 0.027 0.2782 0.067 Uiso calc R 1 . .
C C14 0.00537(19) 0.65361(16) 0.06181(11) 0.0678(4) Uani d . 1 . .
H H14A 0.1056 0.6805 0.0424 0.102 Uiso calc R 1 . .
H H14B -0.0423 0.7201 0.0929 0.102 Uiso calc R 1 . .
H H14C -0.0384 0.6569 0.0112 0.102 Uiso calc R 1 . .
C C15 -0.27382(18) 0.4940(2) 0.11380(14) 0.0790(5) Uani d . 1 . .
H H15A -0.287 0.5882 0.1243 0.118 Uiso calc R 1 . .
H H15B -0.3562 0.433 0.1449 0.118 Uiso calc R 1 . .
H H15C -0.2636 0.5034 0.0513 0.118 Uiso calc R 1 . .
C C16 0.75981(18) -0.04604(19) 0.45196(12) 0.0738(5) Uani d . 1 . .
H H16A 0.819 0.0174 0.4694 0.111 Uiso calc PR 0.5 . .
H H16B 0.819 -0.094 0.4127 0.111 Uiso calc PR 0.5 . .
H H16C 0.7132 -0.1173 0.5038 0.111 Uiso calc PR 0.5 . .
H H16D 0.7484 -0.1466 0.4546 0.111 Uiso calc PR 0.5 . .
H H16E 0.7484 -0.0353 0.5112 0.111 Uiso calc PR 0.5 . .
H H16F 0.8542 -0.012 0.4201 0.111 Uiso calc PR 0.5 . .
N N1 0.22333(12) 0.23479(11) 0.25316(8) 0.0522(3) Uani d . 1 . .
H H1N 0.2277 0.1417 0.2643 0.063 Uiso calc R 1 . .
O O1 0.33726(11) 0.43667(9) 0.25845(7) 0.0638(3) Uani d U 1 . .
C C21 0.74411(15) 0.18251(13) 0.82751(10) 0.0510(3) Uani d . 1 . .
C C22 0.64037(16) 0.22586(15) 0.88897(10) 0.0549(4) Uani d . 1 . .
H H22 0.5795 0.3012 0.8688 0.066 Uiso calc R 1 . .
C C23 0.62458(16) 0.16037(16) 0.97944(10) 0.0585(4) Uani d U 1 . .
C C24 0.71696(18) 0.04716(15) 1.00955(10) 0.0626(4) Uani d . 1 . .
C C25 0.81944(19) 0.00514(16) 0.94732(11) 0.0651(4) Uani d . 1 . .
H H25 0.8804 -0.0704 0.9671 0.078 Uiso calc R 1 . .
C C26 0.83512(17) 0.07014(15) 0.85765(11) 0.0605(4) Uani d . 1 . .
H H26 0.9056 0.0393 0.8178 0.073 Uiso calc R 1 . .
C C27 0.81041(15) 0.21391(14) 0.66478(10) 0.0513(3) Uani d . 1 . .
C C28 0.81065(15) 0.32107(14) 0.57693(9) 0.0490(3) Uani d . 1 . .
C C29 0.91799(16) 0.31421(16) 0.50555(11) 0.0575(4) Uani d . 1 . .
H H29 0.987 0.2423 0.5134 0.069 Uiso calc R 1 . .
C C30 0.92379(17) 0.41186(17) 0.42359(11) 0.0621(4) Uani d . 1 . .
H H30 0.9981 0.4065 0.3774 0.074 Uiso calc R 1 . .
C C31 0.82068(18) 0.51821(16) 0.40875(10) 0.0598(4) Uani d . 1 . .
C C32 0.71185(18) 0.52273(16) 0.47904(10) 0.0612(4) Uani d . 1 . .
H H32 0.6403 0.5918 0.4703 0.073 Uiso calc R 1 . .
C C33 0.70702(16) 0.42699(15) 0.56190(10) 0.0567(4) Uani d . 1 . .
H H33 0.6334 0.4335 0.6082 0.068 Uiso calc R 1 . .
C C34 0.5104(2) 0.2114(2) 1.04295(12) 0.0811(5) Uani d U 1 . .
H H34A 0.5544 0.2391 1.0863 0.122 Uiso calc R 1 . .
H H34B 0.4413 0.1343 1.0724 0.122 Uiso calc R 1 . .
H H34C 0.4627 0.2934 1.0108 0.122 Uiso calc R 1 . .
C C35 0.7065(2) -0.0265(2) 1.10752(12) 0.0877(6) Uani d . 1 . .
H H35A 0.7735 -0.1047 1.1154 0.132 Uiso calc R 1 . .
H H35B 0.6102 -0.0641 1.1319 0.132 Uiso calc R 1 . .
H H35C 0.729 0.0427 1.1374 0.132 Uiso calc R 1 . .
C C36 0.8276(2) 0.6250(2) 0.31868(12) 0.0885(6) Uani d . 1 . .
H H36A 0.9105 0.6056 0.2788 0.133 Uiso calc PR 0.5 . .
H H36B 0.8349 0.722 0.324 0.133 Uiso calc PR 0.5 . .
H H36C 0.7418 0.6152 0.2959 0.133 Uiso calc PR 0.5 . .
H H36D 0.7476 0.6896 0.3203 0.133 Uiso calc PR 0.5 . .
H H36E 0.8232 0.5732 0.2751 0.133 Uiso calc PR 0.5 . .
H H36F 0.9164 0.68 0.3033 0.133 Uiso calc PR 0.5 . .
N N2 0.75630(13) 0.26110(11) 0.73672(8) 0.0549(3) Uani d . 1 . .
H H2N 0.7257 0.3488 0.7264 0.066 Uiso calc R 1 . .
O O2 0.85769(12) 0.09069(10) 0.67005(7) 0.0667(3) Uani d . 1 . .

loop_
_atom_site_aniso_label
_atom_site_aniso_U_11
_atom_site_aniso_U_22
_atom_site_aniso_U_33
_atom_site_aniso_U_12
_atom_site_aniso_U_13
_atom_site_aniso_U_23
C1 0.0471(7) 0.0423(7) 0.0512(8) 0.0065(6) -0.0090(6) -0.0149(6)
C2 0.0438(7) 0.0467(7) 0.0571(8) -0.0020(6) -0.0106(6) -0.0144(6)
C3 0.0564(8) 0.0446(7) 0.0529(8) 0.0033(6) -0.0142(7) -0.0158(6)
C4 0.0478(8) 0.0568(8) 0.0618(9) 0.0048(6) -0.0153(7) -0.0223(7)
C5 0.0457(8) 0.0577(8) 0.0681(10) -0.0055(7) -0.0070(7) -0.0183(7)
C6 0.0537(8) 0.0452(7) 0.0590(9) -0.0006(6) -0.0042(7) -0.0115(6)
C7 0.0518(8) 0.0403(6) 0.0518(8) 0.0060(6) -0.0073(6) -0.0123(6)
C8 0.0447(7) 0.0406(7) 0.0491(8) 0.0056(6) -0.0035(6) -0.0078(6)
C9 0.0590(9) 0.0468(7) 0.0689(10) 0.0088(7) -0.0138(7) -0.0215(7)
C10 0.0569(9) 0.0615(9) 0.0638(10) 0.0040(7) -0.0158(7) -0.0171(7)
C11 0.0454(8) 0.0547(8) 0.0542(8) 0.0054(6) -0.0045(6) -0.0004(7)
C12 0.0628(9) 0.0410(7) 0.0742(10) 0.0126(7) -0.0124(8) -0.0114(7)
C13 0.0561(8) 0.0461(7) 0.0661(9) 0.0083(6) -0.0155(7) -0.0162(7)
C14 0.0778(11) 0.0526(8) 0.0736(11) 0.0044(8) -0.0314(9) -0.0069(8)
C15 0.0593(10) 0.0817(11) 0.1008(14) 0.0088(9) -0.0308(9) -0.0226(10)
C16 0.0613(10) 0.0733(10) 0.0743(11) 0.0121(8) -0.0174(8) 0.0035(9)
N1 0.0549(7) 0.0350(5) 0.0658(8) 0.0044(5) -0.0144(6) -0.0101(5)
O1 0.0730(7) 0.0377(4) 0.0875(8) 0.0087(5) -0.0319(6) -0.0175(5)
C21 0.0560(8) 0.0375(6) 0.0605(9) -0.0002(6) -0.0165(7) -0.0106(6)
C22 0.0542(8) 0.0464(7) 0.0659(10) 0.0028(6) -0.0163(7) -0.0148(7)
C23 0.0608(9) 0.0524(8) 0.0644(10) -0.0087(7) -0.0128(7) -0.0168(7)
C24 0.0765(10) 0.0475(8) 0.0630(10) -0.0104(7) -0.0211(8) -0.0063(7)
C25 0.0776(11) 0.0451(8) 0.0720(11) 0.0081(7) -0.0262(9) -0.0072(7)
C26 0.0673(10) 0.0451(7) 0.0689(10) 0.0092(7) -0.0175(8) -0.0124(7)
C27 0.0501(8) 0.0401(7) 0.0668(9) 0.0054(6) -0.0163(7) -0.0163(6)
C28 0.0500(8) 0.0417(7) 0.0604(9) 0.0033(6) -0.0162(7) -0.0185(6)
C29 0.0523(8) 0.0555(8) 0.0726(10) 0.0107(7) -0.0161(7) -0.0287(8)
C30 0.0642(10) 0.0676(9) 0.0596(9) -0.0015(8) -0.0054(8) -0.0291(8)
C31 0.0743(10) 0.0550(8) 0.0552(9) 0.0011(7) -0.0147(8) -0.0215(7)
C32 0.0705(10) 0.0540(8) 0.0600(9) 0.0164(7) -0.0172(8) -0.0152(7)
C33 0.0595(9) 0.0520(8) 0.0577(9) 0.0122(7) -0.0082(7) -0.0157(7)
C34 0.0821(12) 0.0884(12) 0.0752(12) -0.0012(10) -0.0092(9) -0.0289(10)
C35 0.1162(16) 0.0751(11) 0.0675(11) -0.0026(11) -0.0260(11) -0.0052(9)
C36 0.1194(16) 0.0842(12) 0.0585(11) 0.0085(11) -0.0133(10) -0.0158(9)
N2 0.0663(8) 0.0392(6) 0.0596(7) 0.0121(5) -0.0157(6) -0.0123(5)
O2 0.0815(7) 0.0407(5) 0.0802(7) 0.0160(5) -0.0193(6) -0.0187(5)

loop_
_atom_type_symbol
_atom_type_description
_atom_type_scat_dispersion_real
_atom_type_scat_dispersion_imag
_atom_type_scat_source
C C 0.0033 0.0016 'International Tables Vol C Tables 4.2.6.8 and 6.1.1.4'
H H 0 0 'International Tables Vol C Tables 4.2.6.8 and 6.1.1.4'
N N 0.0061 0.0033 'International Tables Vol C Tables 4.2.6.8 and 6.1.1.4'
O O 0.0106 0.006 'International Tables Vol C Tables 4.2.6.8 and 6.1.1.4'

loop_
_geom_angle_atom_site_label_1
_geom_angle_atom_site_label_2
_geom_angle_atom_site_label_3
_geom_angle_site_symmetry_1
_geom_angle_site_symmetry_3
_geom_angle
_geom_angle_publ_flag
C6 C1 C2 . . 119.20(12) ?
C6 C1 N1 . . 118.01(11) ?
C2 C1 N1 . . 122.79(12) ?
C1 C2 C3 . . 121.25(12) ?
C1 C2 H2 . . 119.4 ?
C3 C2 H2 . . 119.4 ?
C4 C3 C2 . . 119.52(12) ?
C4 C3 C14 . . 121.29(13) ?
C2 C3 C14 . . 119.17(13) ?
C5 C4 C3 . . 118.06(12) ?
C5 C4 C15 . . 120.72(14) ?
C3 C4 C15 . . 121.22(13) ?
C6 C5 C4 . . 122.34(13) ?
C6 C5 H5 . . 118.8 ?
C4 C5 H5 . . 118.8 ?
C5 C6 C1 . . 119.57(13) ?
C5 C6 H6 . . 120.2 ?
C1 C6 H6 . . 120.2 ?
O1 C7 N1 . . 122.74(12) ?
O1 C7 C8 . . 121.06(12) ?
N1 C7 C8 . . 116.20(11) ?
C9 C8 C13 . . 117.98(12) ?
C9 C8 C7 . . 117.90(11) ?
C13 C8 C7 . . 124.11(12) ?
C10 C9 C8 . . 121.37(13) ?
C10 C9 H9 . . 119.3 ?
C8 C9 H9 . . 119.3 ?
C9 C10 C11 . . 121.13(14) ?
C9 C10 H10 . . 119.4 ?
C11 C10 H10 . . 119.4 ?
C12 C11 C10 . . 117.77(13) ?
C12 C11 C16 . . 121.72(14) ?
C10 C11 C16 . . 120.50(15) ?
C11 C12 C13 . . 121.47(13) ?
C11 C12 H12 . . 119.3 ?
C13 C12 H12 . . 119.3 ?
C12 C13 C8 . . 120.26(13) ?
C12 C13 H13 . . 119.9 ?
C8 C13 H13 . . 119.9 ?
C3 C14 H14A . . 109.5 ?
C3 C14 H14B . . 109.5 ?
H14A C14 H14B . . 109.5 ?
C3 C14 H14C . . 109.5 ?
H14A C14 H14C . . 109.5 ?
H14B C14 H14C . . 109.5 ?
C4 C15 H15A . . 109.5 ?
C4 C15 H15B . . 109.5 ?
H15A C15 H15B . . 109.5 ?
C4 C15 H15C . . 109.5 ?
H15A C15 H15C . . 109.5 ?
H15B C15 H15C . . 109.5 ?
C11 C16 H16A . . 109.5 ?
C11 C16 H16B . . 109.5 ?
H16A C16 H16B . . 109.5 ?
C11 C16 H16C . . 109.5 ?
H16A C16 H16C . . 109.5 ?
H16B C16 H16C . . 109.5 ?
C11 C16 H16D . . 109.5 ?
H16A C16 H16D . . 141.1 ?
H16B C16 H16D . . 56.3 ?
H16C C16 H16D . . 56.3 ?
C11 C16 H16E . . 109.5 ?
H16A C16 H16E . . 56.3 ?
H16B C16 H16E . . 141.1 ?
H16C C16 H16E . . 56.3 ?
H16D C16 H16E . . 109.5 ?
C11 C16 H16F . . 109.5 ?
H16A C16 H16F . . 56.3 ?
H16B C16 H16F . . 56.3 ?
H16C C16 H16F . . 141.1 ?
H16D C16 H16F . . 109.5 ?
H16E C16 H16F . . 109.5 ?
C7 N1 C1 . . 126.38(10) ?
C7 N1 H1N . . 116.8 ?
C1 N1 H1N . . 116.8 ?
C26 C21 C22 . . 118.95(14) ?
C26 C21 N2 . . 123.14(13) ?
C22 C21 N2 . . 117.83(12) ?
C23 C22 C21 . . 122.13(13) ?
C23 C22 H22 . . 118.9 ?
C21 C22 H22 . . 118.9 ?
C22 C23 C24 . . 118.70(14) ?
C22 C23 C34 . . 119.93(14) ?
C24 C23 C34 . . 121.37(15) ?
C25 C24 C23 . . 118.36(14) ?
C25 C24 C35 . . 120.60(15) ?
C23 C24 C35 . . 121.03(16) ?
C26 C25 C24 . . 122.92(14) ?
C26 C25 H25 . . 118.5 ?
C24 C25 H25 . . 118.5 ?
C25 C26 C21 . . 118.94(15) ?
C25 C26 H26 . . 120.5 ?
C21 C26 H26 . . 120.5 ?
O2 C27 N2 . . 122.99(13) ?
O2 C27 C28 . . 121.21(13) ?
N2 C27 C28 . . 115.80(11) ?
C33 C28 C29 . . 117.72(13) ?
C33 C28 C27 . . 123.19(13) ?
C29 C28 C27 . . 119.08(12) ?
C30 C29 C28 . . 121.18(13) ?
C30 C29 H29 . . 119.4 ?
C28 C29 H29 . . 119.4 ?
C29 C30 C31 . . 121.05(14) ?
C29 C30 H30 . . 119.5 ?
C31 C30 H30 . . 119.5 ?
C32 C31 C30 . . 117.79(14) ?
C32 C31 C36 . . 121.41(15) ?
C30 C31 C36 . . 120.79(15) ?
C33 C32 C31 . . 121.46(14) ?
C33 C32 H32 . . 119.3 ?
C31 C32 H32 . . 119.3 ?
C32 C33 C28 . . 120.77(14) ?
C32 C33 H33 . . 119.6 ?
C28 C33 H33 . . 119.6 ?
C23 C34 H34A . . 109.5 ?
C23 C34 H34B . . 109.5 ?
H34A C34 H34B . . 109.5 ?
C23 C34 H34C . . 109.5 ?
H34A C34 H34C . . 109.5 ?
H34B C34 H34C . . 109.5 ?
C24 C35 H35A . . 109.5 ?
C24 C35 H35B . . 109.5 ?
H35A C35 H35B . . 109.5 ?
C24 C35 H35C . . 109.5 ?
H35A C35 H35C . . 109.5 ?
H35B C35 H35C . . 109.5 ?
C31 C36 H36A . . 109.5 ?
C31 C36 H36B . . 109.5 ?
H36A C36 H36B . . 109.5 ?
C31 C36 H36C . . 109.5 ?
H36A C36 H36C . . 109.5 ?
H36B C36 H36C . . 109.5 ?
C31 C36 H36D . . 109.5 ?
H36A C36 H36D . . 141.1 ?
H36B C36 H36D . . 56.3 ?
H36C C36 H36D . . 56.3 ?
C31 C36 H36E . . 109.5 ?
H36A C36 H36E . . 56.3 ?
H36B C36 H36E . . 141.1 ?
H36C C36 H36E . . 56.3 ?
H36D C36 H36E . . 109.5 ?
C31 C36 H36F . . 109.5 ?
H36A C36 H36F . . 56.3 ?
H36B C36 H36F . . 56.3 ?
H36C C36 H36F . . 141.1 ?
H36D C36 H36F . . 109.5 ?
H36E C36 H36F . . 109.5 ?
C27 N2 C21 . . 127.45(11) ?
C27 N2 H2N . . 116.3 ?
C21 N2 H2N . . 116.3 ?

loop_
_geom_bond_atom_site_label_1
_geom_bond_atom_site_label_2
_geom_bond_site_symmetry_2
_geom_bond_distance
_geom_bond_publ_flag
C1 C6 . 1.3796(19) ?
C1 C2 . 1.3812(18) ?
C1 N1 . 1.4309(16) ?
C2 C3 . 1.3970(18) ?
C2 H2 . 0.93 ?
C3 C4 . 1.393(2) ?
C3 C14 . 1.495(2) ?
C4 C5 . 1.386(2) ?
C4 C15 . 1.513(2) ?
C5 C6 . 1.378(2) ?
C5 H5 . 0.93 ?
C6 H6 . 0.93 ?
C7 O1 . 1.2364(15) ?
C7 N1 . 1.3448(17) ?
C7 C8 . 1.4927(18) ?
C8 C9 . 1.3812(19) ?
C8 C13 . 1.3871(18) ?
C9 C10 . 1.372(2) ?
C9 H9 . 0.93 ?
C10 C11 . 1.381(2) ?
C10 H10 . 0.93 ?
C11 C12 . 1.380(2) ?
C11 C16 . 1.510(2) ?
C12 C13 . 1.3863(19) ?
C12 H12 . 0.93 ?
C13 H13 . 0.93 ?
C14 H14A . 0.96 ?
C14 H14B . 0.96 ?
C14 H14C . 0.96 ?
C15 H15A . 0.96 ?
C15 H15B . 0.96 ?
C15 H15C . 0.96 ?
C16 H16A . 0.96 ?
C16 H16B . 0.96 ?
C16 H16C . 0.96 ?
C16 H16D . 0.96 ?
C16 H16E . 0.96 ?
C16 H16F . 0.96 ?
N1 H1N . 0.86 ?
C21 C26 . 1.3885(19) ?
C21 C22 . 1.389(2) ?
C21 N2 . 1.4209(18) ?
C22 C23 . 1.387(2) ?
C22 H22 . 0.93 ?
C23 C24 . 1.402(2) ?
C23 C34 . 1.501(2) ?
C24 C25 . 1.385(2) ?
C24 C35 . 1.512(2) ?
C25 C26 . 1.375(2) ?
C25 H25 . 0.93 ?
C26 H26 . 0.93 ?
C27 O2 . 1.2326(15) ?
C27 N2 . 1.3502(18) ?
C27 C28 . 1.491(2) ?
C28 C33 . 1.3872(19) ?
C28 C29 . 1.392(2) ?
C29 C30 . 1.375(2) ?
C29 H29 . 0.93 ?
C30 C31 . 1.386(2) ?
C30 H30 . 0.93 ?
C31 C32 . 1.383(2) ?
C31 C36 . 1.508(2) ?
C32 C33 . 1.380(2) ?
C32 H32 . 0.93 ?
C33 H33 . 0.93 ?
C34 H34A . 0.96 ?
C34 H34B . 0.96 ?
C34 H34C . 0.96 ?
C35 H35A . 0.96 ?
C35 H35B . 0.96 ?
C35 H35C . 0.96 ?
C36 H36A . 0.96 ?
C36 H36B . 0.96 ?
C36 H36C . 0.96 ?
C36 H36D . 0.96 ?
C36 H36E . 0.96 ?
C36 H36F . 0.96 ?
N2 H2N . 0.86 ?

loop_
_geom_hbond_atom_site_label_D
_geom_hbond_atom_site_label_H
_geom_hbond_atom_site_label_A
_geom_hbond_site_symmetry_A
_geom_hbond_distance_DH
_geom_hbond_distance_HA
_geom_hbond_distance_DA
_geom_hbond_angle_DHA
N1 H1N O2 2_656 0.86 2.29 3.0860(14) 154
N2 H2N O1 2_666 0.86 2.18 3.0101(14) 162

loop_
_geom_torsion_atom_site_label_1
_geom_torsion_atom_site_label_2
_geom_torsion_atom_site_label_3
_geom_torsion_atom_site_label_4
_geom_torsion_site_symmetry_1
_geom_torsion_site_symmetry_2
_geom_torsion_site_symmetry_3
_geom_torsion_site_symmetry_4
_geom_torsion
_geom_torsion_publ_flag
C6 C1 C2 C3 . . . . 2.1(2) ?
N1 C1 C2 C3 . . . . -177.99(11) ?
C1 C2 C3 C4 . . . . -0.5(2) ?
C1 C2 C3 C14 . . . . 178.23(13) ?
C2 C3 C4 C5 . . . . -1.4(2) ?
C14 C3 C4 C5 . . . . 179.87(14) ?
C2 C3 C4 C15 . . . . 177.87(14) ?
C14 C3 C4 C15 . . . . -0.8(2) ?
C3 C4 C5 C6 . . . . 1.8(2) ?
C15 C4 C5 C6 . . . . -177.47(14) ?
C4 C5 C6 C1 . . . . -0.3(2) ?
C2 C1 C6 C5 . . . . -1.7(2) ?
N1 C1 C6 C5 . . . . 178.37(12) ?
O1 C7 C8 C9 . . . . 21.3(2) ?
N1 C7 C8 C9 . . . . -157.96(13) ?
O1 C7 C8 C13 . . . . -158.56(14) ?
N1 C7 C8 C13 . . . . 22.2(2) ?
C13 C8 C9 C10 . . . . -1.8(2) ?
C7 C8 C9 C10 . . . . 178.34(13) ?
C8 C9 C10 C11 . . . . 1.6(2) ?
C9 C10 C11 C12 . . . . -0.2(2) ?
C9 C10 C11 C16 . . . . 178.81(14) ?
C10 C11 C12 C13 . . . . -1.0(2) ?
C16 C11 C12 C13 . . . . 180.00(14) ?
C11 C12 C13 C8 . . . . 0.8(2) ?
C9 C8 C13 C12 . . . . 0.6(2) ?
C7 C8 C13 C12 . . . . -179.55(13) ?
O1 C7 N1 C1 . . . . -1.9(2) ?
C8 C7 N1 C1 . . . . 177.33(12) ?
C6 C1 N1 C7 . . . . -148.38(14) ?
C2 C1 N1 C7 . . . . 31.7(2) ?
C26 C21 C22 C23 . . . . -0.1(2) ?
N2 C21 C22 C23 . . . . -177.00(12) ?
C21 C22 C23 C24 . . . . 0.3(2) ?
C21 C22 C23 C34 . . . . -179.90(14) ?
C22 C23 C24 C25 . . . . -0.4(2) ?
C34 C23 C24 C25 . . . . 179.74(15) ?
C22 C23 C24 C35 . . . . 178.91(14) ?
C34 C23 C24 C35 . . . . -0.9(2) ?
C23 C24 C25 C26 . . . . 0.5(2) ?
C35 C24 C25 C26 . . . . -178.86(15) ?
C24 C25 C26 C21 . . . . -0.3(2) ?
C22 C21 C26 C25 . . . . 0.2(2) ?
N2 C21 C26 C25 . . . . 176.86(13) ?
O2 C27 C28 C33 . . . . 148.70(14) ?
N2 C27 C28 C33 . . . . -31.60(19) ?
O2 C27 C28 C29 . . . . -30.15(19) ?
N2 C27 C28 C29 . . . . 149.55(13) ?
C33 C28 C29 C30 . . . . 2.0(2) ?
C27 C28 C29 C30 . . . . -179.12(13) ?
C28 C29 C30 C31 . . . . -1.6(2) ?
C29 C30 C31 C32 . . . . 0.0(2) ?
C29 C30 C31 C36 . . . . -179.97(14) ?
C30 C31 C32 C33 . . . . 1.4(2) ?
C36 C31 C32 C33 . . . . -178.70(16) ?
C31 C32 C33 C28 . . . . -1.0(2) ?
C29 C28 C33 C32 . . . . -0.6(2) ?
C27 C28 C33 C32 . . . . -179.50(13) ?
O2 C27 N2 C21 . . . . 0.1(2) ?
C28 C27 N2 C21 . . . . -179.59(12) ?
C26 C21 N2 C27 . . . . 27.1(2) ?
C22 C21 N2 C27 . . . . -156.12(13) ?
